data_7108171
loop_
_publ_author_name
'Emmanuel Nicolas'
'Xavier  Le Goff'
'Stephane Bouchonnet'
'Nicolas Mezailles'

_publ_section_title
;
 Room Temperature Reversible CH Activation Mediated by a Pt(0) center, and
 Stoichiometric Biphenyl Formation via Solvent Activation
;
_journal_issue 67
_journal_name_full Chem.Commun.
_journal_page_first 8350
_journal_page_last 8352
_journal_paper_doi 10.1039/c2cc33847e
_journal_volume 48
_journal_year 2012
_chemical_formula_moiety 'C54 H102 P4 Pt2, C7 H8'
_chemical_formula_sum 'C61 H110 P4 Pt2'
_chemical_formula_weight 1357.55
_chemical_name_systematic
;
?
;
_space_group_IT_number 2
_symmetry_cell_setting triclinic
_symmetry_space_group_name_Hall '-P 1'
_symmetry_space_group_name_H-M 'P -1'
_atom_sites_solution_hydrogens geom
_atom_sites_solution_primary direct
_atom_sites_solution_secondary difmap
_audit_creation_method SHELXL-97
_cell_angle_alpha 78.3290(10)
_cell_angle_beta 72.9210(10)
_cell_angle_gamma 85.1860(10)
_cell_formula_units_Z 2
_cell_length_a 11.4080(10)
_cell_length_b 17.2460(10)
_cell_length_c 18.4540(10)
_cell_measurement_reflns_used 17913
_cell_measurement_temperature 293(2)
_cell_measurement_theta_max 30.034
_cell_measurement_theta_min 0.998
_cell_volume 3397.7(4)
_computing_structure_refinement 'SHELXL-97 (Sheldrick, 1997)'
_computing_structure_solution 'SHELXS-97 (Sheldrick, 1990)'
_diffrn_ambient_temperature 293(2)
_diffrn_measured_fraction_theta_full 0.995
_diffrn_measured_fraction_theta_max 0.995
_diffrn_measurement_device_type 'Kappa APEX II'
_diffrn_measurement_method 'phi and omega scans'
_diffrn_radiation_monochromator graphite
_diffrn_radiation_source 'fine-focus sealed tube'
_diffrn_radiation_type MoK\a
_diffrn_radiation_wavelength 0.71069
_diffrn_reflns_av_R_equivalents 0.0518
_diffrn_reflns_av_sigmaI/netI 0.0374
_diffrn_reflns_limit_h_max 14
_diffrn_reflns_limit_h_min -14
_diffrn_reflns_limit_k_max 22
_diffrn_reflns_limit_k_min -22
_diffrn_reflns_limit_l_max 23
_diffrn_reflns_limit_l_min -20
_diffrn_reflns_number 58812
_diffrn_reflns_theta_full 27.48
_diffrn_reflns_theta_max 27.48
_diffrn_reflns_theta_min 2.83
_exptl_absorpt_coefficient_mu 4.239
_exptl_absorpt_correction_T_max 0.6765
_exptl_absorpt_correction_T_min 0.4844
_exptl_absorpt_correction_type multi-scan
_exptl_crystal_colour Green
_exptl_crystal_density_diffrn 1.327
_exptl_crystal_density_method 'not measured'
_exptl_crystal_description Block
_exptl_crystal_F_000 1384
_exptl_crystal_size_max 0.20
_exptl_crystal_size_mid 0.18
_exptl_crystal_size_min 0.10
_platon_squeeze_details
;
A highly disordered C7H8 molecule was accounted for using the
Platon SQUEEZE function.
;
_refine_diff_density_max 1.337
_refine_diff_density_min -1.124
_refine_diff_density_rms 0.099
_refine_ls_extinction_method none
_refine_ls_goodness_of_fit_ref 1.073
_refine_ls_hydrogen_treatment mixed
_refine_ls_matrix_type full
_refine_ls_number_parameters 555
_refine_ls_number_reflns 15501
_refine_ls_number_restraints 0
_refine_ls_restrained_S_all 1.073
_refine_ls_R_factor_all 0.0434
_refine_ls_R_factor_gt 0.0339
_refine_ls_shift/su_max 0.002
_refine_ls_shift/su_mean 0.000
_refine_ls_structure_factor_coef Fsqd
_refine_ls_weighting_details 'calc w=1/[\s^2^(Fo^2^)+(0.0202P)^2^+6.3036P] where P=(Fo^2^+2Fc^2^)/3'
_refine_ls_weighting_scheme calc
_refine_ls_wR_factor_gt 0.0719
_refine_ls_wR_factor_ref 0.0770
_reflns_number_gt 13088
_reflns_number_total 15501
_reflns_threshold_expression >2sigma(I)
_cod_data_source_file c2cc33847e.txt
_cod_data_source_block en183bis
_cod_original_sg_symbol_H-M 'P-1 '
_cod_database_code 7108171

loop_
_symmetry_equiv_pos_as_xyz
'x, y, z'
'-x, -y, -z'

loop_
_atom_site_label
_atom_site_type_symbol
_atom_site_fract_x
_atom_site_fract_y
_atom_site_fract_z
_atom_site_U_iso_or_equiv
_atom_site_adp_type
_atom_site_occupancy
_atom_site_symmetry_multiplicity
_atom_site_calc_flag
_atom_site_refinement_flags
_atom_site_disorder_assembly
_atom_site_disorder_group
Pt1 Pt 0.255020(13) 0.762822(9) 0.177386(8) 0.03401(5) Uani 1 1 d . A .
H1PT H 0.210(4) 0.686(3) 0.225(3) 0.051 Uiso 1 1 d . . .
Pt2 Pt 0.220100(13) 0.750294(9) 0.325330(8) 0.03620(5) Uani 1 1 d . A .
H2PT H 0.359(4) 0.748(3) 0.275(3) 0.054 Uiso 1 1 d . . .
P1 P 0.30334(9) 0.71155(6) 0.06921(6) 0.0368(2) Uani 1 1 d . . .
P2 P 0.30915(9) 0.88920(6) 0.12352(6) 0.0363(2) Uani 1 1 d . . .
P3 P 0.27500(10) 0.70306(7) 0.43384(6) 0.0403(2) Uani 1 1 d . . .
P4 P 0.01740(10) 0.77241(7) 0.37827(6) 0.0417(2) Uani 1 1 d . . .
C1A C 0.3688(4) 0.7768(3) -0.0249(2) 0.0485(10) Uani 0.593(7) 1 d P A 1
H1A1 H 0.4201 0.7446 -0.0601 0.058 Uiso 0.593(7) 1 calc PR A 1
H1A2 H 0.3020 0.7991 -0.0458 0.058 Uiso 0.593(7) 1 calc PR A 1
C2A C 0.4453(7) 0.8451(5) -0.0226(4) 0.0501(15) Uani 0.593(7) 1 d P A 1
H2A1 H 0.5069 0.8234 0.0031 0.060 Uiso 0.593(7) 1 calc PR A 1
H2A2 H 0.4880 0.8688 -0.0752 0.060 Uiso 0.593(7) 1 calc PR A 1
C3A C 0.3734(4) 0.9087(3) 0.0171(2) 0.0493(11) Uani 0.593(7) 1 d P A 1
H3A1 H 0.3056 0.9246 -0.0048 0.059 Uiso 0.593(7) 1 calc PR A 1
H3A2 H 0.4258 0.9540 0.0034 0.059 Uiso 0.593(7) 1 calc PR A 1
C1B C 0.3688(4) 0.7768(3) -0.0249(2) 0.0485(10) Uani 0.407(7) 1 d P A 2
H1B1 H 0.4575 0.7740 -0.0366 0.058 Uiso 0.407(7) 1 calc PR A 2
H1B2 H 0.3469 0.7569 -0.0646 0.058 Uiso 0.407(7) 1 calc PR A 2
C2B C 0.3257(11) 0.8642(7) -0.0280(6) 0.0501(15) Uani 0.407(7) 1 d P A 2
H2B1 H 0.3493 0.8910 -0.0815 0.060 Uiso 0.407(7) 1 calc PR A 2
H2B2 H 0.2369 0.8661 -0.0099 0.060 Uiso 0.407(7) 1 calc PR A 2
C3B C 0.3734(4) 0.9087(3) 0.0171(2) 0.0493(11) Uani 0.407(7) 1 d P A 2
H3B1 H 0.3610 0.9647 -0.0014 0.059 Uiso 0.407(7) 1 calc PR A 2
H3B2 H 0.4613 0.8985 0.0054 0.059 Uiso 0.407(7) 1 calc PR A 2
C4 C 0.4249(4) 0.6328(3) 0.0678(3) 0.0449(10) Uani 1 1 d . A .
H4 H 0.4491 0.6180 0.0168 0.054 Uiso 1 1 calc R . .
C5 C 0.5382(4) 0.6645(3) 0.0804(3) 0.0639(14) Uani 1 1 d . . .
H5A H 0.5146 0.6828 0.1292 0.077 Uiso 1 1 calc R A .
H5B H 0.5687 0.7094 0.0397 0.077 Uiso 1 1 calc R . .
C6 C 0.6414(5) 0.6006(4) 0.0807(4) 0.0806(18) Uani 1 1 d . A .
H6A H 0.6720 0.5868 0.0299 0.097 Uiso 1 1 calc R . .
H6B H 0.7087 0.6215 0.0923 0.097 Uiso 1 1 calc R . .
C7 C 0.5945(5) 0.5273(4) 0.1400(4) 0.0773(17) Uani 1 1 d . . .
H7A H 0.6593 0.4868 0.1367 0.093 Uiso 1 1 calc R A .
H7B H 0.5734 0.5400 0.1912 0.093 Uiso 1 1 calc R . .
C8 C 0.4842(5) 0.4953(3) 0.1286(4) 0.0695(15) Uani 1 1 d . A .
H8A H 0.4541 0.4507 0.1698 0.083 Uiso 1 1 calc R . .
H8B H 0.5076 0.4764 0.0801 0.083 Uiso 1 1 calc R . .
C9 C 0.3811(4) 0.5589(3) 0.1281(3) 0.0586(13) Uani 1 1 d . . .
H9A H 0.3135 0.5372 0.1175 0.070 Uiso 1 1 calc R A .
H9B H 0.3513 0.5732 0.1787 0.070 Uiso 1 1 calc R . .
C10 C 0.1780(4) 0.6637(2) 0.0506(2) 0.0406(9) Uani 1 1 d . A .
H10 H 0.1460 0.6228 0.0961 0.049 Uiso 1 1 calc R . .
C11 C 0.2148(5) 0.6223(3) -0.0185(3) 0.0626(13) Uani 1 1 d . . .
H11A H 0.2774 0.5819 -0.0121 0.075 Uiso 1 1 calc R A .
H11B H 0.2493 0.6605 -0.0650 0.075 Uiso 1 1 calc R . .
C12 C 0.1043(5) 0.5841(4) -0.0270(4) 0.0737(16) Uani 1 1 d . A .
H12A H 0.1296 0.5601 -0.0726 0.088 Uiso 1 1 calc R . .
H12B H 0.0746 0.5425 0.0174 0.088 Uiso 1 1 calc R . .
C13 C 0.0026(5) 0.6441(4) -0.0335(3) 0.0727(16) Uani 1 1 d . . .
H13A H -0.0674 0.6178 -0.0364 0.087 Uiso 1 1 calc R A .
H13B H 0.0299 0.6829 -0.0806 0.087 Uiso 1 1 calc R . .
C14 C -0.0360(5) 0.6859(3) 0.0353(3) 0.0640(14) Uani 1 1 d . A .
H14A H -0.0720 0.6480 0.0817 0.077 Uiso 1 1 calc R . .
H14B H -0.0980 0.7264 0.0280 0.077 Uiso 1 1 calc R . .
C15 C 0.0724(4) 0.7239(3) 0.0456(3) 0.0529(11) Uani 1 1 d . . .
H15A H 0.0460 0.7460 0.0923 0.063 Uiso 1 1 calc R A .
H15B H 0.1013 0.7669 0.0024 0.063 Uiso 1 1 calc R . .
C16 C 0.4299(4) 0.9312(3) 0.1515(3) 0.0442(10) Uani 1 1 d . A .
H16 H 0.4533 0.9817 0.1162 0.053 Uiso 1 1 calc R . .
C17 C 0.3875(4) 0.9478(3) 0.2334(3) 0.0496(11) Uani 1 1 d . . .
H17A H 0.3586 0.8993 0.2692 0.060 Uiso 1 1 calc R A .
H17B H 0.3193 0.9859 0.2377 0.060 Uiso 1 1 calc R . .
C18 C 0.4903(5) 0.9802(3) 0.2555(3) 0.0646(14) Uani 1 1 d . A .
H18A H 0.5125 1.0319 0.2238 0.077 Uiso 1 1 calc R . .
H18B H 0.4615 0.9864 0.3090 0.077 Uiso 1 1 calc R . .
C19 C 0.6024(5) 0.9251(4) 0.2445(4) 0.0768(17) Uani 1 1 d . . .
H19A H 0.5824 0.8755 0.2806 0.092 Uiso 1 1 calc R A .
H19B H 0.6676 0.9487 0.2560 0.092 Uiso 1 1 calc R . .
C20 C 0.6474(5) 0.9088(4) 0.1627(3) 0.0673(15) Uani 1 1 d . A .
H20A H 0.7160 0.8711 0.1588 0.081 Uiso 1 1 calc R . .
H20B H 0.6757 0.9574 0.1269 0.081 Uiso 1 1 calc R . .
C21 C 0.5448(4) 0.8756(3) 0.1412(3) 0.0554(12) Uani 1 1 d . . .
H21A H 0.5230 0.8241 0.1734 0.066 Uiso 1 1 calc R A .
H21B H 0.5739 0.8687 0.0879 0.066 Uiso 1 1 calc R . .
C22 C 0.1838(4) 0.9652(2) 0.1359(3) 0.0425(9) Uani 1 1 d . A .
H22 H 0.1556 0.9662 0.1913 0.051 Uiso 1 1 calc R . .
C23 C 0.2174(5) 1.0498(3) 0.0957(3) 0.0615(13) Uani 1 1 d . . .
H23A H 0.2828 1.0659 0.1129 0.074 Uiso 1 1 calc R A .
H23B H 0.2482 1.0515 0.0406 0.074 Uiso 1 1 calc R . .
C24 C 0.1101(6) 1.1082(3) 0.1114(4) 0.0766(17) Uani 1 1 d . A .
H24A H 0.0844 1.1111 0.1658 0.092 Uiso 1 1 calc R . .
H24B H 0.1353 1.1604 0.0822 0.092 Uiso 1 1 calc R . .
C25 C 0.0039(6) 1.0831(4) 0.0891(4) 0.0779(17) Uani 1 1 d . . .
H25A H 0.0273 1.0852 0.0338 0.094 Uiso 1 1 calc R A .
H25B H -0.0652 1.1196 0.1019 0.094 Uiso 1 1 calc R . .
C26 C -0.0344(5) 0.9993(4) 0.1306(4) 0.0725(16) Uani 1 1 d . A .
H26A H -0.0999 0.9838 0.1132 0.087 Uiso 1 1 calc R . .
H26B H -0.0656 0.9984 0.1857 0.087 Uiso 1 1 calc R . .
C27 C 0.0738(4) 0.9401(3) 0.1152(3) 0.0566(12) Uani 1 1 d . . .
H27A H 0.0980 0.9361 0.0611 0.068 Uiso 1 1 calc R A .
H27B H 0.0483 0.8883 0.1454 0.068 Uiso 1 1 calc R . .
C28A C 0.1542(4) 0.6919(3) 0.5268(2) 0.0529(12) Uani 0.485(7) 1 d P B 1
H28A H 0.1184 0.6403 0.5372 0.063 Uiso 0.485(7) 1 calc PR B 1
H28B H 0.1917 0.6933 0.5674 0.063 Uiso 0.485(7) 1 calc PR B 1
C29A C 0.0491(9) 0.7566(7) 0.5304(5) 0.0574(17) Uani 0.485(7) 1 d P B 1
H29A H 0.0026 0.7557 0.5838 0.069 Uiso 0.485(7) 1 calc PR B 1
H29B H 0.0847 0.8085 0.5097 0.069 Uiso 0.485(7) 1 calc PR B 1
C30A C -0.0377(4) 0.7431(3) 0.4844(2) 0.0542(12) Uani 0.485(7) 1 d P B 1
H30A H -0.1142 0.7718 0.5023 0.065 Uiso 0.485(7) 1 calc PR B 1
H30B H -0.0559 0.6872 0.4967 0.065 Uiso 0.485(7) 1 calc PR B 1
C28B C 0.1542(4) 0.6919(3) 0.5268(2) 0.0529(12) Uani 0.515(7) 1 d P B 2
H28C H 0.1798 0.6510 0.5639 0.063 Uiso 0.515(7) 1 calc PR B 2
H28D H 0.1444 0.7412 0.5460 0.063 Uiso 0.515(7) 1 calc PR B 2
C29B C 0.0291(8) 0.6702(6) 0.5206(5) 0.0574(17) Uani 0.515(7) 1 d P B 2
H29C H -0.0223 0.6486 0.5717 0.069 Uiso 0.515(7) 1 calc PR B 2
H29D H 0.0420 0.6297 0.4893 0.069 Uiso 0.515(7) 1 calc PR B 2
C30B C -0.0377(4) 0.7431(3) 0.4844(2) 0.0542(12) Uani 0.515(7) 1 d P B 2
H30C H -0.0299 0.7878 0.5070 0.065 Uiso 0.515(7) 1 calc PR B 2
H30D H -0.1243 0.7320 0.4985 0.065 Uiso 0.515(7) 1 calc PR B 2
C31 C 0.3399(4) 0.6006(3) 0.4365(3) 0.0466(10) Uani 1 1 d . B .
H31 H 0.3555 0.5823 0.4867 0.056 Uiso 1 1 calc R . .
C32 C 0.4605(4) 0.5961(3) 0.3743(3) 0.0556(12) Uani 1 1 d . . .
H32A H 0.5202 0.6279 0.3824 0.067 Uiso 1 1 calc R B .
H32B H 0.4484 0.6183 0.3243 0.067 Uiso 1 1 calc R . .
C33 C 0.5110(5) 0.5111(3) 0.3743(3) 0.0640(14) Uani 1 1 d . B .
H33A H 0.5861 0.5108 0.3325 0.077 Uiso 1 1 calc R . .
H33B H 0.5305 0.4904 0.4224 0.077 Uiso 1 1 calc R . .
C34 C 0.4199(5) 0.4586(3) 0.3647(3) 0.0670(14) Uani 1 1 d . . .
H34A H 0.4530 0.4048 0.3665 0.080 Uiso 1 1 calc R B .
H34B H 0.4047 0.4768 0.3149 0.080 Uiso 1 1 calc R . .
C35 C 0.3004(6) 0.4601(3) 0.4286(4) 0.0756(17) Uani 1 1 d . B .
H35A H 0.3150 0.4383 0.4781 0.091 Uiso 1 1 calc R . .
H35B H 0.2415 0.4272 0.4212 0.091 Uiso 1 1 calc R . .
C36 C 0.2476(5) 0.5445(3) 0.4289(3) 0.0642(14) Uani 1 1 d . . .
H36A H 0.1736 0.5440 0.4716 0.077 Uiso 1 1 calc R B .
H36B H 0.2255 0.5642 0.3815 0.077 Uiso 1 1 calc R . .
C37 C 0.3945(4) 0.7573(3) 0.4521(2) 0.0429(9) Uani 1 1 d . B .
H37 H 0.4660 0.7589 0.4067 0.052 Uiso 1 1 calc R . .
C38 C 0.4395(5) 0.7184(3) 0.5219(3) 0.0613(13) Uani 1 1 d . . .
H38A H 0.4729 0.6659 0.5154 0.074 Uiso 1 1 calc R B .
H38B H 0.3708 0.7130 0.5683 0.074 Uiso 1 1 calc R . .
C39 C 0.5392(6) 0.7682(3) 0.5313(4) 0.0729(16) Uani 1 1 d . B .
H39A H 0.5616 0.7442 0.5778 0.088 Uiso 1 1 calc R . .
H39B H 0.6118 0.7682 0.4878 0.088 Uiso 1 1 calc R . .
C40 C 0.4949(6) 0.8521(3) 0.5361(3) 0.0711(15) Uani 1 1 d . . .
H40A H 0.5605 0.8823 0.5394 0.085 Uiso 1 1 calc R B .
H40B H 0.4271 0.8526 0.5823 0.085 Uiso 1 1 calc R . .
C41 C 0.4536(5) 0.8905(3) 0.4657(3) 0.0648(14) Uani 1 1 d . B .
H41A H 0.5233 0.8940 0.4200 0.078 Uiso 1 1 calc R . .
H41B H 0.4229 0.9438 0.4708 0.078 Uiso 1 1 calc R . .
C42 C 0.3531(5) 0.8432(3) 0.4560(3) 0.0577(12) Uani 1 1 d . . .
H42A H 0.2801 0.8446 0.4990 0.069 Uiso 1 1 calc R B .
H42B H 0.3323 0.8677 0.4090 0.069 Uiso 1 1 calc R . .
C43 C -0.0332(4) 0.8779(3) 0.3630(3) 0.0472(10) Uani 1 1 d . B .
H43 H -0.0185 0.8951 0.3072 0.057 Uiso 1 1 calc R . .
C44 C 0.0475(5) 0.9288(3) 0.3870(3) 0.0607(13) Uani 1 1 d . . .
H44A H 0.0385 0.9124 0.4417 0.073 Uiso 1 1 calc R B .
H44B H 0.1328 0.9203 0.3595 0.073 Uiso 1 1 calc R . .
C45 C 0.0139(6) 1.0171(3) 0.3699(4) 0.0747(16) Uani 1 1 d . B .
H45A H 0.0626 1.0467 0.3895 0.090 Uiso 1 1 calc R . .
H45B H 0.0328 1.0353 0.3146 0.090 Uiso 1 1 calc R . .
C46 C -0.1215(6) 1.0325(4) 0.4070(4) 0.0826(18) Uani 1 1 d . . .
H46A H -0.1384 1.0197 0.4627 0.099 Uiso 1 1 calc R B .
H46B H -0.1413 1.0883 0.3929 0.099 Uiso 1 1 calc R . .
C47 C -0.2009(5) 0.9842(3) 0.3823(4) 0.0744(16) Uani 1 1 d . B .
H47A H -0.1905 1.0008 0.3274 0.089 Uiso 1 1 calc R . .
H47B H -0.2863 0.9932 0.4091 0.089 Uiso 1 1 calc R . .
C48 C -0.1685(4) 0.8964(3) 0.3996(3) 0.0621(13) Uani 1 1 d . . .
H48A H -0.2184 0.8671 0.3805 0.075 Uiso 1 1 calc R B .
H48B H -0.1878 0.8787 0.4550 0.075 Uiso 1 1 calc R . .
C49 C -0.0956(4) 0.7207(3) 0.3514(3) 0.0487(10) Uani 1 1 d . B .
H49 H -0.1767 0.7288 0.3866 0.058 Uiso 1 1 calc R . .
C50 C -0.0673(5) 0.6324(3) 0.3614(3) 0.0574(12) Uani 1 1 d . . .
H50A H -0.0701 0.6119 0.4149 0.069 Uiso 1 1 calc R B .
H50B H 0.0152 0.6233 0.3299 0.069 Uiso 1 1 calc R . .
C51 C -0.1568(6) 0.5873(4) 0.3393(4) 0.0782(17) Uani 1 1 d . B .
H51A H -0.2382 0.5914 0.3744 0.094 Uiso 1 1 calc R . .
H51B H -0.1321 0.5317 0.3440 0.094 Uiso 1 1 calc R . .
C52 C -0.1608(6) 0.6199(4) 0.2568(3) 0.0785(17) Uani 1 1 d . . .
H52A H -0.0819 0.6103 0.2211 0.094 Uiso 1 1 calc R B .
H52B H -0.2223 0.5926 0.2454 0.094 Uiso 1 1 calc R . .
C53 C -0.1908(5) 0.7077(4) 0.2459(3) 0.0712(15) Uani 1 1 d . B .
H53A H -0.2738 0.7165 0.2769 0.085 Uiso 1 1 calc R . .
H53B H -0.1872 0.7277 0.1922 0.085 Uiso 1 1 calc R . .
C54 C -0.1020(4) 0.7535(3) 0.2687(3) 0.0545(12) Uani 1 1 d . . .
H54A H -0.1282 0.8088 0.2647 0.065 Uiso 1 1 calc R B .
H54B H -0.0207 0.7506 0.2331 0.065 Uiso 1 1 calc R . .

loop_
_atom_site_aniso_label
_atom_site_aniso_U_11
_atom_site_aniso_U_22
_atom_site_aniso_U_33
_atom_site_aniso_U_23
_atom_site_aniso_U_13
_atom_site_aniso_U_12
Pt1 0.03346(8) 0.03839(8) 0.02774(8) -0.00246(6) -0.00653(6) -0.00421(6)
Pt2 0.03458(8) 0.04315(9) 0.02772(8) -0.00292(6) -0.00680(6) 0.00000(6)
P1 0.0365(5) 0.0411(5) 0.0317(5) -0.0064(4) -0.0073(4) -0.0039(4)
P2 0.0370(5) 0.0397(5) 0.0320(5) -0.0018(4) -0.0110(4) -0.0070(4)
P3 0.0380(5) 0.0496(6) 0.0313(5) -0.0039(5) -0.0099(4) 0.0008(5)
P4 0.0337(5) 0.0533(6) 0.0354(5) -0.0077(5) -0.0067(4) 0.0010(5)
C1A 0.054(3) 0.056(3) 0.029(2) -0.0086(19) -0.0004(18) -0.009(2)
C2A 0.055(4) 0.057(4) 0.031(3) -0.005(3) -0.002(3) -0.008(3)
C3A 0.060(3) 0.047(2) 0.037(2) 0.0005(19) -0.011(2) -0.015(2)
C1B 0.054(3) 0.056(3) 0.029(2) -0.0086(19) -0.0004(18) -0.009(2)
C2B 0.055(4) 0.057(4) 0.031(3) -0.005(3) -0.002(3) -0.008(3)
C3B 0.060(3) 0.047(2) 0.037(2) 0.0005(19) -0.011(2) -0.015(2)
C4 0.040(2) 0.053(3) 0.044(2) -0.016(2) -0.0108(18) 0.0004(19)
C5 0.044(3) 0.075(4) 0.071(3) -0.008(3) -0.017(2) -0.006(2)
C6 0.041(3) 0.103(5) 0.093(5) -0.013(4) -0.019(3) 0.008(3)
C7 0.061(3) 0.102(5) 0.068(4) -0.020(3) -0.023(3) 0.028(3)
C8 0.068(3) 0.060(3) 0.080(4) -0.012(3) -0.026(3) 0.017(3)
C9 0.047(3) 0.051(3) 0.072(3) -0.005(2) -0.015(2) 0.006(2)
C10 0.042(2) 0.044(2) 0.036(2) -0.0074(18) -0.0099(17) -0.0050(18)
C11 0.054(3) 0.078(4) 0.066(3) -0.035(3) -0.017(2) -0.004(3)
C12 0.061(3) 0.094(4) 0.086(4) -0.049(4) -0.026(3) -0.009(3)
C13 0.060(3) 0.108(5) 0.062(3) -0.023(3) -0.026(3) -0.019(3)
C14 0.047(3) 0.078(4) 0.071(4) -0.014(3) -0.021(2) -0.004(2)
C15 0.047(3) 0.058(3) 0.057(3) -0.012(2) -0.019(2) 0.000(2)
C16 0.043(2) 0.045(2) 0.046(2) -0.0013(19) -0.0167(19) -0.0112(18)
C17 0.052(3) 0.054(3) 0.046(2) -0.005(2) -0.019(2) -0.012(2)
C18 0.082(4) 0.059(3) 0.065(3) -0.009(3) -0.038(3) -0.017(3)
C19 0.073(4) 0.094(4) 0.077(4) 0.001(3) -0.049(3) -0.018(3)
C20 0.048(3) 0.082(4) 0.072(4) 0.006(3) -0.028(3) -0.010(3)
C21 0.042(2) 0.065(3) 0.060(3) -0.003(2) -0.019(2) -0.008(2)
C22 0.043(2) 0.042(2) 0.046(2) -0.0065(19) -0.0190(18) -0.0049(18)
C23 0.065(3) 0.044(3) 0.077(4) 0.000(2) -0.028(3) -0.006(2)
C24 0.086(4) 0.050(3) 0.100(5) -0.007(3) -0.045(4) 0.013(3)
C25 0.081(4) 0.079(4) 0.080(4) -0.012(3) -0.042(3) 0.026(3)
C26 0.053(3) 0.082(4) 0.085(4) -0.013(3) -0.028(3) 0.012(3)
C27 0.048(3) 0.060(3) 0.067(3) -0.011(2) -0.025(2) 0.000(2)
C28A 0.047(2) 0.073(3) 0.029(2) 0.004(2) -0.0060(18) 0.002(2)
C29A 0.053(4) 0.079(5) 0.035(3) -0.008(3) -0.006(3) -0.003(4)
C30A 0.041(2) 0.081(3) 0.034(2) -0.010(2) -0.0023(18) 0.004(2)
C28B 0.047(2) 0.073(3) 0.029(2) 0.004(2) -0.0060(18) 0.002(2)
C29B 0.053(4) 0.079(5) 0.035(3) -0.008(3) -0.006(3) -0.003(4)
C30B 0.041(2) 0.081(3) 0.034(2) -0.010(2) -0.0023(18) 0.004(2)
C31 0.050(3) 0.049(2) 0.041(2) -0.0005(19) -0.0189(19) -0.002(2)
C32 0.046(3) 0.047(3) 0.073(3) -0.011(2) -0.017(2) 0.005(2)
C33 0.068(3) 0.059(3) 0.070(4) -0.015(3) -0.029(3) 0.014(3)
C34 0.090(4) 0.049(3) 0.064(3) -0.012(3) -0.026(3) 0.002(3)
C35 0.100(5) 0.051(3) 0.074(4) -0.013(3) -0.017(3) -0.019(3)
C36 0.059(3) 0.065(3) 0.066(3) -0.014(3) -0.010(3) -0.013(3)
C37 0.045(2) 0.048(2) 0.038(2) -0.0106(19) -0.0134(18) -0.0005(19)
C38 0.075(3) 0.059(3) 0.062(3) -0.005(2) -0.041(3) -0.002(3)
C39 0.092(4) 0.074(4) 0.071(4) -0.007(3) -0.052(3) -0.012(3)
C40 0.094(4) 0.068(3) 0.062(3) -0.015(3) -0.032(3) -0.016(3)
C41 0.081(4) 0.054(3) 0.066(3) -0.017(3) -0.025(3) -0.005(3)
C42 0.066(3) 0.051(3) 0.057(3) -0.013(2) -0.020(2) 0.007(2)
C43 0.042(2) 0.057(3) 0.042(2) -0.013(2) -0.0097(18) 0.003(2)
C44 0.060(3) 0.062(3) 0.066(3) -0.018(3) -0.025(3) 0.004(2)
C45 0.087(4) 0.061(3) 0.085(4) -0.026(3) -0.030(3) 0.001(3)
C46 0.093(5) 0.076(4) 0.085(4) -0.041(4) -0.025(4) 0.022(3)
C47 0.065(3) 0.075(4) 0.087(4) -0.032(3) -0.022(3) 0.022(3)
C48 0.044(3) 0.069(3) 0.071(3) -0.021(3) -0.011(2) 0.010(2)
C49 0.038(2) 0.063(3) 0.044(2) -0.012(2) -0.0076(18) -0.002(2)
C50 0.062(3) 0.060(3) 0.048(3) -0.004(2) -0.012(2) -0.013(2)
C51 0.093(4) 0.071(4) 0.074(4) -0.008(3) -0.024(3) -0.036(3)
C52 0.091(4) 0.089(4) 0.063(4) -0.014(3) -0.024(3) -0.033(4)
C53 0.062(3) 0.095(4) 0.065(3) -0.014(3) -0.028(3) -0.015(3)
C54 0.052(3) 0.066(3) 0.049(3) -0.010(2) -0.019(2) 0.003(2)

loop_
_atom_type_symbol
_atom_type_description
_atom_type_scat_dispersion_real
_atom_type_scat_dispersion_imag
_atom_type_scat_source
C C 0.0033 0.0016 'International Tables Vol C Tables 4.2.6.8 and 6.1.1.4'
H H 0.0000 0.0000 'International Tables Vol C Tables 4.2.6.8 and 6.1.1.4'
P P 0.1023 0.0942 'International Tables Vol C Tables 4.2.6.8 and 6.1.1.4'
Pt Pt -1.7033 8.3905 'International Tables Vol C Tables 4.2.6.8 and 6.1.1.4'

loop_
_geom_angle_atom_site_label_1
_geom_angle_atom_site_label_2
_geom_angle_atom_site_label_3
_geom_angle
P1 Pt1 P2 98.74(4)
P1 Pt1 Pt2 152.18(3)
P2 Pt1 Pt2 106.33(3)
P1 Pt1 H1PT 91.0(17)
P2 Pt1 H1PT 170.1(17)
Pt2 Pt1 H1PT 64.6(17)
P3 Pt2 P4 99.17(4)
P3 Pt2 Pt1 151.26(3)
P4 Pt2 Pt1 107.10(3)
P3 Pt2 H2PT 90.4(16)
P4 Pt2 H2PT 169.3(16)
Pt1 Pt2 H2PT 64.7(16)
C1A P1 C4 100.8(2)
C1A P1 C10 102.1(2)
C4 P1 C10 103.71(19)
C1A P1 Pt1 118.97(15)
C4 P1 Pt1 112.33(14)
C10 P1 Pt1 116.66(14)
C16 P2 C22 103.36(19)
C16 P2 C3A 100.3(2)
C22 P2 C3A 100.9(2)
C16 P2 Pt1 118.23(14)
C22 P2 Pt1 116.22(14)
C3A P2 Pt1 115.22(15)
C28A P3 C31 101.2(2)
C28A P3 C37 102.6(2)
C31 P3 C37 103.2(2)
C28A P3 Pt2 118.14(15)
C31 P3 Pt2 112.23(15)
C37 P3 Pt2 117.19(14)
C30A P4 C43 102.0(2)
C30A P4 C49 99.4(2)
C43 P4 C49 104.0(2)
C30A P4 Pt2 115.37(15)
C43 P4 Pt2 114.57(15)
C49 P4 Pt2 119.02(15)
C2A C1A P1 115.4(4)
C2A C1A H1A1 108.4
P1 C1A H1A1 108.4
C2A C1A H1A2 108.4
P1 C1A H1A2 108.4
H1A1 C1A H1A2 107.5
C3A C2A C1A 114.9(6)
C3A C2A H2A1 108.5
C1A C2A H2A1 108.5
C3A C2A H2A2 108.5
C1A C2A H2A2 108.5
H2A1 C2A H2A2 107.5
C2A C3A P2 120.0(4)
C2A C3A H3A1 107.3
P2 C3A H3A1 107.3
C2A C3A H3A2 107.3
P2 C3A H3A2 107.3
H3A1 C3A H3A2 106.9
H2B1 C2B H2B2 107.4
C9 C4 C5 109.8(4)
C9 C4 P1 112.4(3)
C5 C4 P1 110.0(3)
C9 C4 H4 108.1
C5 C4 H4 108.1
P1 C4 H4 108.1
C4 C5 C6 111.9(5)
C4 C5 H5A 109.2
C6 C5 H5A 109.2
C4 C5 H5B 109.2
C6 C5 H5B 109.2
H5A C5 H5B 107.9
C7 C6 C5 110.7(5)
C7 C6 H6A 109.5
C5 C6 H6A 109.5
C7 C6 H6B 109.5
C5 C6 H6B 109.5
H6A C6 H6B 108.1
C8 C7 C6 112.2(5)
C8 C7 H7A 109.2
C6 C7 H7A 109.2
C8 C7 H7B 109.2
C6 C7 H7B 109.2
H7A C7 H7B 107.9
C7 C8 C9 111.5(5)
C7 C8 H8A 109.3
C9 C8 H8A 109.3
C7 C8 H8B 109.3
C9 C8 H8B 109.3
H8A C8 H8B 108.0
C4 C9 C8 112.0(4)
C4 C9 H9A 109.2
C8 C9 H9A 109.2
C4 C9 H9B 109.2
C8 C9 H9B 109.2
H9A C9 H9B 107.9
C11 C10 C15 111.0(4)
C11 C10 P1 116.0(3)
C15 C10 P1 109.6(3)
C11 C10 H10 106.5
C15 C10 H10 106.5
P1 C10 H10 106.5
C10 C11 C12 111.1(4)
C10 C11 H11A 109.4
C12 C11 H11A 109.4
C10 C11 H11B 109.4
C12 C11 H11B 109.4
H11A C11 H11B 108.0
C13 C12 C11 111.2(5)
C13 C12 H12A 109.4
C11 C12 H12A 109.4
C13 C12 H12B 109.4
C11 C12 H12B 109.4
H12A C12 H12B 108.0
C12 C13 C14 111.2(5)
C12 C13 H13A 109.4
C14 C13 H13A 109.4
C12 C13 H13B 109.4
C14 C13 H13B 109.4
H13A C13 H13B 108.0
C13 C14 C15 111.6(4)
C13 C14 H14A 109.3
C15 C14 H14A 109.3
C13 C14 H14B 109.3
C15 C14 H14B 109.3
H14A C14 H14B 108.0
C14 C15 C10 111.5(4)
C14 C15 H15A 109.3
C10 C15 H15A 109.3
C14 C15 H15B 109.3
C10 C15 H15B 109.3
H15A C15 H15B 108.0
C17 C16 C21 110.4(4)
C17 C16 P2 113.3(3)
C21 C16 P2 110.0(3)
C17 C16 H16 107.7
C21 C16 H16 107.7
P2 C16 H16 107.7
C16 C17 C18 111.9(4)
C16 C17 H17A 109.2
C18 C17 H17A 109.2
C16 C17 H17B 109.2
C18 C17 H17B 109.2
H17A C17 H17B 107.9
C19 C18 C17 111.1(4)
C19 C18 H18A 109.4
C17 C18 H18A 109.4
C19 C18 H18B 109.4
C17 C18 H18B 109.4
H18A C18 H18B 108.0
C18 C19 C20 112.0(4)
C18 C19 H19A 109.2
C20 C19 H19A 109.2
C18 C19 H19B 109.2
C20 C19 H19B 109.2
H19A C19 H19B 107.9
C19 C20 C21 110.7(4)
C19 C20 H20A 109.5
C21 C20 H20A 109.5
C19 C20 H20B 109.5
C21 C20 H20B 109.5
H20A C20 H20B 108.1
C20 C21 C16 111.6(4)
C20 C21 H21A 109.3
C16 C21 H21A 109.3
C20 C21 H21B 109.3
C16 C21 H21B 109.3
H21A C21 H21B 108.0
C23 C22 C27 110.4(4)
C23 C22 P2 116.8(3)
C27 C22 P2 110.8(3)
C23 C22 H22 106.0
C27 C22 H22 106.0
P2 C22 H22 106.0
C24 C23 C22 113.0(4)
C24 C23 H23A 109.0
C22 C23 H23A 109.0
C24 C23 H23B 109.0
C22 C23 H23B 109.0
H23A C23 H23B 107.8
C25 C24 C23 110.6(5)
C25 C24 H24A 109.5
C23 C24 H24A 109.5
C25 C24 H24B 109.5
C23 C24 H24B 109.5
H24A C24 H24B 108.1
C24 C25 C26 111.2(4)
C24 C25 H25A 109.4
C26 C25 H25A 109.4
C24 C25 H25B 109.4
C26 C25 H25B 109.4
H25A C25 H25B 108.0
C25 C26 C27 111.2(5)
C25 C26 H26A 109.4
C27 C26 H26A 109.4
C25 C26 H26B 109.4
C27 C26 H26B 109.4
H26A C26 H26B 108.0
C26 C27 C22 111.7(4)
C26 C27 H27A 109.3
C22 C27 H27A 109.3
C26 C27 H27B 109.3
C22 C27 H27B 109.3
H27A C27 H27B 107.9
C29A C28A P3 114.5(4)
C29A C28A H28A 108.6
P3 C28A H28A 108.6
C29A C28A H28B 108.6
P3 C28A H28B 108.6
H28A C28A H28B 107.6
C30A C29A C28A 111.5(7)
C30A C29A H29A 109.3
C28A C29A H29A 109.3
C30A C29A H29B 109.3
C28A C29A H29B 109.3
H29A C29A H29B 108.0
C29A C30A P4 116.9(5)
C29A C30A H30A 108.1
P4 C30A H30A 108.1
C29A C30A H30B 108.1
P4 C30A H30B 108.1
H30A C30A H30B 107.3
H29C C29B H29D 107.9
C32 C31 C36 109.8(4)
C32 C31 P3 112.3(3)
C36 C31 P3 110.8(3)
C32 C31 H31 107.9
C36 C31 H31 107.9
P3 C31 H31 107.9
C31 C32 C33 112.3(4)
C31 C32 H32A 109.2
C33 C32 H32A 109.2
C31 C32 H32B 109.2
C33 C32 H32B 109.2
H32A C32 H32B 107.9
C34 C33 C32 111.3(4)
C34 C33 H33A 109.4
C32 C33 H33A 109.4
C34 C33 H33B 109.4
C32 C33 H33B 109.4
H33A C33 H33B 108.0
C33 C34 C35 110.0(5)
C33 C34 H34A 109.7
C35 C34 H34A 109.7
C33 C34 H34B 109.7
C35 C34 H34B 109.7
H34A C34 H34B 108.2
C34 C35 C36 111.0(5)
C34 C35 H35A 109.4
C36 C35 H35A 109.4
C34 C35 H35B 109.4
C36 C35 H35B 109.4
H35A C35 H35B 108.0
C35 C36 C31 111.8(5)
C35 C36 H36A 109.3
C31 C36 H36A 109.3
C35 C36 H36B 109.3
C31 C36 H36B 109.3
H36A C36 H36B 107.9
C42 C37 C38 111.2(4)
C42 C37 P3 110.5(3)
C38 C37 P3 115.7(3)
C42 C37 H37 106.3
C38 C37 H37 106.3
P3 C37 H37 106.3
C37 C38 C39 111.2(4)
C37 C38 H38A 109.4
C39 C38 H38A 109.4
C37 C38 H38B 109.4
C39 C38 H38B 109.4
H38A C38 H38B 108.0
C40 C39 C38 111.5(5)
C40 C39 H39A 109.3
C38 C39 H39A 109.3
C40 C39 H39B 109.3
C38 C39 H39B 109.3
H39A C39 H39B 108.0
C39 C40 C41 110.7(5)
C39 C40 H40A 109.5
C41 C40 H40A 109.5
C39 C40 H40B 109.5
C41 C40 H40B 109.5
H40A C40 H40B 108.1
C40 C41 C42 111.6(5)
C40 C41 H41A 109.3
C42 C41 H41A 109.3
C40 C41 H41B 109.3
C42 C41 H41B 109.3
H41A C41 H41B 108.0
C37 C42 C41 111.4(4)
C37 C42 H42A 109.3
C41 C42 H42A 109.3
C37 C42 H42B 109.3
C41 C42 H42B 109.3
H42A C42 H42B 108.0
C48 C43 C44 110.0(4)
C48 C43 P4 116.7(3)
C44 C43 P4 110.6(3)
C48 C43 H43 106.3
C44 C43 H43 106.3
P4 C43 H43 106.3
C45 C44 C43 112.0(4)
C45 C44 H44A 109.2
C43 C44 H44A 109.2
C45 C44 H44B 109.2
C43 C44 H44B 109.2
H44A C44 H44B 107.9
C46 C45 C44 111.1(5)
C46 C45 H45A 109.4
C44 C45 H45A 109.4
C46 C45 H45B 109.4
C44 C45 H45B 109.4
H45A C45 H45B 108.0
C47 C46 C45 111.6(5)
C47 C46 H46A 109.3
C45 C46 H46A 109.3
C47 C46 H46B 109.3
C45 C46 H46B 109.3
H46A C46 H46B 108.0
C46 C47 C48 111.2(5)
C46 C47 H47A 109.4
C48 C47 H47A 109.4
C46 C47 H47B 109.4
C48 C47 H47B 109.4
H47A C47 H47B 108.0
C47 C48 C43 112.5(5)
C47 C48 H48A 109.1
C43 C48 H48A 109.1
C47 C48 H48B 109.1
C43 C48 H48B 109.1
H48A C48 H48B 107.8
C50 C49 C54 110.2(4)
C50 C49 P4 110.6(3)
C54 C49 P4 112.5(3)
C50 C49 H49 107.8
C54 C49 H49 107.8
P4 C49 H49 107.8
C49 C50 C51 112.7(5)
C49 C50 H50A 109.1
C51 C50 H50A 109.1
C49 C50 H50B 109.1
C51 C50 H50B 109.1
H50A C50 H50B 107.8
C50 C51 C52 111.2(5)
C50 C51 H51A 109.4
C52 C51 H51A 109.4
C50 C51 H51B 109.4
C52 C51 H51B 109.4
H51A C51 H51B 108.0
C53 C52 C51 110.8(5)
C53 C52 H52A 109.5
C51 C52 H52A 109.5
C53 C52 H52B 109.5
C51 C52 H52B 109.5
H52A C52 H52B 108.1
C52 C53 C54 112.0(5)
C52 C53 H53A 109.2
C54 C53 H53A 109.2
C52 C53 H53B 109.2
C54 C53 H53B 109.2
H53A C53 H53B 107.9
C53 C54 C49 112.0(4)
C53 C54 H54A 109.2
C49 C54 H54A 109.2
C53 C54 H54B 109.2
C49 C54 H54B 109.2
H54A C54 H54B 107.9

loop_
_geom_bond_atom_site_label_1
_geom_bond_atom_site_label_2
_geom_bond_distance
Pt1 P1 2.2487(11)
Pt1 P2 2.2602(10)
Pt1 Pt2 2.6069(2)
Pt1 H1PT 1.48(4)
Pt2 P3 2.2488(10)
Pt2 P4 2.2634(11)
Pt2 H2PT 1.59(4)
P1 C1A 1.851(4)
P1 C4 1.856(4)
P1 C10 1.857(4)
P2 C16 1.851(4)
P2 C22 1.852(4)
P2 C3A 1.854(4)
P3 C28A 1.844(4)
P3 C31 1.854(5)
P3 C37 1.860(4)
P4 C30A 1.848(4)
P4 C43 1.853(5)
P4 C49 1.859(5)
C1A C2A 1.537(9)
C1A H1A1 0.9700
C1A H1A2 0.9700
C2A C3A 1.495(9)
C2A H2A1 0.9700
C2A H2A2 0.9700
C3A H3A1 0.9700
C3A H3A2 0.9700
C2B H2B1 0.9700
C2B H2B2 0.9700
C4 C9 1.522(6)
C4 C5 1.539(6)
C4 H4 0.9800
C5 C6 1.544(7)
C5 H5A 0.9700
C5 H5B 0.9700
C6 C7 1.515(9)
C6 H6A 0.9700
C6 H6B 0.9700
C7 C8 1.501(8)
C7 H7A 0.9700
C7 H7B 0.9700
C8 C9 1.540(6)
C8 H8A 0.9700
C8 H8B 0.9700
C9 H9A 0.9700
C9 H9B 0.9700
C10 C11 1.520(6)
C10 C15 1.534(6)
C10 H10 0.9800
C11 C12 1.532(7)
C11 H11A 0.9700
C11 H11B 0.9700
C12 C13 1.505(8)
C12 H12A 0.9700
C12 H12B 0.9700
C13 C14 1.522(8)
C13 H13A 0.9700
C13 H13B 0.9700
C14 C15 1.523(7)
C14 H14A 0.9700
C14 H14B 0.9700
C15 H15A 0.9700
C15 H15B 0.9700
C16 C17 1.525(6)
C16 C21 1.546(6)
C16 H16 0.9800
C17 C18 1.529(6)
C17 H17A 0.9700
C17 H17B 0.9700
C18 C19 1.516(8)
C18 H18A 0.9700
C18 H18B 0.9700
C19 C20 1.521(8)
C19 H19A 0.9700
C19 H19B 0.9700
C20 C21 1.527(7)
C20 H20A 0.9700
C20 H20B 0.9700
C21 H21A 0.9700
C21 H21B 0.9700
C22 C23 1.522(6)
C22 C27 1.532(6)
C22 H22 0.9800
C23 C24 1.516(7)
C23 H23A 0.9700
C23 H23B 0.9700
C24 C25 1.510(8)
C24 H24A 0.9700
C24 H24B 0.9700
C25 C26 1.525(8)
C25 H25A 0.9700
C25 H25B 0.9700
C26 C27 1.532(7)
C26 H26A 0.9700
C26 H26B 0.9700
C27 H27A 0.9700
C27 H27B 0.9700
C28A C29A 1.564(11)
C28A H28A 0.9700
C28A H28B 0.9700
C29A C30A 1.540(11)
C29A H29A 0.9700
C29A H29B 0.9700
C30A H30A 0.9700
C30A H30B 0.9700
C29B H29C 0.9700
C29B H29D 0.9700
C31 C32 1.519(6)
C31 C36 1.542(7)
C31 H31 0.9800
C32 C33 1.530(6)
C32 H32A 0.9700
C32 H32B 0.9700
C33 C34 1.504(8)
C33 H33A 0.9700
C33 H33B 0.9700
C34 C35 1.521(8)
C34 H34A 0.9700
C34 H34B 0.9700
C35 C36 1.529(8)
C35 H35A 0.9700
C35 H35B 0.9700
C36 H36A 0.9700
C36 H36B 0.9700
C37 C42 1.526(6)
C37 C38 1.534(6)
C37 H37 0.9800
C38 C39 1.549(7)
C38 H38A 0.9700
C38 H38B 0.9700
C39 C40 1.504(8)
C39 H39A 0.9700
C39 H39B 0.9700
C40 C41 1.518(7)
C40 H40A 0.9700
C40 H40B 0.9700
C41 C42 1.532(7)
C41 H41A 0.9700
C41 H41B 0.9700
C42 H42A 0.9700
C42 H42B 0.9700
C43 C48 1.528(6)
C43 C44 1.532(7)
C43 H43 0.9800
C44 C45 1.530(7)
C44 H44A 0.9700
C44 H44B 0.9700
C45 C46 1.520(8)
C45 H45A 0.9700
C45 H45B 0.9700
C46 C47 1.499(8)
C46 H46A 0.9700
C46 H46B 0.9700
C47 C48 1.520(7)
C47 H47A 0.9700
C47 H47B 0.9700
C48 H48A 0.9700
C48 H48B 0.9700
C49 C50 1.515(7)
C49 C54 1.536(6)
C49 H49 0.9800
C50 C51 1.524(7)
C50 H50A 0.9700
C50 H50B 0.9700
C51 C52 1.525(8)
C51 H51A 0.9700
C51 H51B 0.9700
C52 C53 1.510(9)
C52 H52A 0.9700
C52 H52B 0.9700
C53 C54 1.534(7)
C53 H53A 0.9700
C53 H53B 0.9700
C54 H54A 0.9700
C54 H54B 0.9700

loop_
_platon_squeeze_void_nr
_platon_squeeze_void_average_x
_platon_squeeze_void_average_y
_platon_squeeze_void_average_z
_platon_squeeze_void_volume
_platon_squeeze_void_count_electrons
_platon_squeeze_void_content
1 0.033 0.289 0.248 503 69 ' '
2 -0.047 0.711 0.752 502 68 ' '
3 0.267 0.202 0.960 8 1 ' '
4 0.474 0.286 0.774 11 1 ' '
5 0.525 0.714 0.226 11 1 ' '
6 0.733 0.798 0.040 10 1 ' '
